data_7207463
loop_
_publ_author_name
'Bek\"o, S\'andor L.'
'Schmidt, Martin U.'
'Bond, Andrew D.'

_publ_section_title
;
 An experimental screen for quinoline/fumaric acid salts and co-crystals
;
_journal_issue 6
_journal_name_full CrystEngComm
_journal_page_first 1967
_journal_paper_doi 10.1039/c2ce06439a
_journal_volume 14
_journal_year 2012
_chemical_formula_moiety '1.5(C10 H9 N), 0.5(C9 H7 N), C4 H4 O4'
_chemical_formula_sum 'C23.5 H21 N2 O4'
_chemical_formula_weight 395.42
_chemical_name_common
;
75% 6-Methylquinoline/fumaric acid (2:1)
25% Quinoline/fumaric acid (2:1)
;
_space_group_IT_number 14
_symmetry_cell_setting monoclinic
_symmetry_space_group_name_Hall '-P 2ybc'
_symmetry_space_group_name_H-M 'P 1 21/c 1'
_atom_sites_solution_hydrogens geom
_atom_sites_solution_primary direct
_atom_sites_solution_secondary difmap
_audit_creation_method SHELXL-97
_cell_angle_alpha 90.00
_cell_angle_beta 92.465(3)
_cell_angle_gamma 90.00
_cell_formula_units_Z 2
_cell_length_a 3.8588(2)
_cell_length_b 19.5187(11)
_cell_length_c 13.0720(8)
_cell_measurement_reflns_used 2281
_cell_measurement_temperature 150(2)
_cell_measurement_theta_max 24.46
_cell_measurement_theta_min 2.61
_cell_volume 983.66(10)
_computing_cell_refinement 'SAINT v.7.68a (Bruker, 2010)'
_computing_data_collection 'APEX2 v2010.1-2 (Bruker, 2010)'
_computing_data_reduction SAINT
_computing_molecular_graphics SHELXTL
_computing_publication_material SHELXTL
_computing_structure_refinement SHELXTL
_computing_structure_solution 'SHELXTL v.6.12 (Sheldrick, 2008)'
_diffrn_ambient_temperature 150(2)
_diffrn_measured_fraction_theta_full 0.984
_diffrn_measured_fraction_theta_max 0.984
_diffrn_measurement_device_type 'Bruker Nonius X8APEX-II CCD'
_diffrn_measurement_method '\w and \f scans'
_diffrn_radiation_monochromator graphite
_diffrn_radiation_source 'fine-focus sealed tube'
_diffrn_radiation_type MoK\a
_diffrn_radiation_wavelength 0.71073
_diffrn_reflns_av_R_equivalents 0.0415
_diffrn_reflns_av_sigmaI/netI 0.0397
_diffrn_reflns_limit_h_max 4
_diffrn_reflns_limit_h_min -4
_diffrn_reflns_limit_k_max 23
_diffrn_reflns_limit_k_min -23
_diffrn_reflns_limit_l_max 12
_diffrn_reflns_limit_l_min -15
_diffrn_reflns_number 8601
_diffrn_reflns_theta_full 25.06
_diffrn_reflns_theta_max 25.06
_diffrn_reflns_theta_min 3.75
_diffrn_standards_number 0
_exptl_absorpt_coefficient_mu 0.092
_exptl_absorpt_correction_T_max 0.996
_exptl_absorpt_correction_T_min 0.848
_exptl_absorpt_correction_type multi-scan
_exptl_absorpt_process_details 'SADABS (Sheldrick, 2008)'
_exptl_crystal_colour colourless
_exptl_crystal_density_diffrn 1.335
_exptl_crystal_density_method 'not measured'
_exptl_crystal_description lath
_exptl_crystal_F_000 416
_exptl_crystal_size_max 0.20
_exptl_crystal_size_mid 0.10
_exptl_crystal_size_min 0.04
_refine_diff_density_max 0.164
_refine_diff_density_min -0.148
_refine_diff_density_rms 0.037
_refine_ls_extinction_method none
_refine_ls_goodness_of_fit_ref 1.037
_refine_ls_hydrogen_treatment mixed
_refine_ls_matrix_type full
_refine_ls_number_parameters 141
_refine_ls_number_reflns 1725
_refine_ls_number_restraints 0
_refine_ls_restrained_S_all 1.037
_refine_ls_R_factor_all 0.0644
_refine_ls_R_factor_gt 0.0410
_refine_ls_shift/su_max 0.000
_refine_ls_shift/su_mean 0.000
_refine_ls_structure_factor_coef Fsqd
_refine_ls_weighting_details 'calc w=1/[\s^2^(Fo^2^)+(0.0414P)^2^+0.3047P] where P=(Fo^2^+2Fc^2^)/3'
_refine_ls_weighting_scheme calc
_refine_ls_wR_factor_gt 0.0921
_refine_ls_wR_factor_ref 0.1011
_reflns_number_gt 1285
_reflns_number_total 1725
_reflns_threshold_expression I>2\s(I)
_cod_data_source_file c2ce06439a.txt
_cod_data_source_block solid_solution
_cod_original_sg_symbol_H-M 'P 21/c'
_cod_original_formula_sum 'C23.50 H21 N2 O4'
_cod_database_code 7207463

loop_
_symmetry_equiv_pos_as_xyz
'x, y, z'
'-x, y+1/2, -z+1/2'
'-x, -y, -z'
'x, -y-1/2, z-1/2'

loop_
_atom_site_label
_atom_site_type_symbol
_atom_site_fract_x
_atom_site_fract_y
_atom_site_fract_z
_atom_site_U_iso_or_equiv
_atom_site_adp_type
_atom_site_occupancy
_atom_site_symmetry_multiplicity
_atom_site_calc_flag
_atom_site_refinement_flags
_atom_site_disorder_assembly
_atom_site_disorder_group
O1 O 0.3374(4) 0.36727(6) 0.47147(10) 0.0347(4) Uani 1 1 d . . .
H1 H 0.427(8) 0.3366(15) 0.415(2) 0.101(10) Uiso 1 1 d . . .
O2 O 0.2335(3) 0.44160(6) 0.34363(10) 0.0360(4) Uani 1 1 d . . .
N1 N 0.5691(4) 0.28654(7) 0.33116(11) 0.0291(4) Uani 1 1 d . . .
C2 C 0.7120(5) 0.31291(10) 0.25028(14) 0.0323(5) Uani 1 1 d . . .
H2A H 0.7465 0.3611 0.2477 0.039 Uiso 1 1 calc R . .
C3 C 0.8149(5) 0.27307(10) 0.16822(15) 0.0341(5) Uani 1 1 d . . .
H3A H 0.9168 0.2941 0.1113 0.041 Uiso 1 1 calc R . .
C4 C 0.7685(5) 0.20400(10) 0.17019(14) 0.0322(5) Uani 1 1 d . B .
H4A H 0.8397 0.1765 0.1149 0.039 Uiso 1 1 calc R . .
C5 C 0.5495(5) 0.10257(9) 0.26340(15) 0.0333(5) Uani 1 1 d . B .
H5A H 0.6141 0.0726 0.2102 0.040 Uiso 1 1 calc R . .
C6 C 0.3954(5) 0.07629(10) 0.34706(16) 0.0360(5) Uani 1 1 d . . .
H6A H 0.3500 0.0281 0.3518 0.054 Uiso 0.25 1 d PR A 1
C11 C 0.3093(7) 0.00138(13) 0.3575(2) 0.0443(7) Uani 0.75 1 d P B 2
H11A H 0.4839 -0.0262 0.3239 0.066 Uiso 0.75 1 calc PR B 2
H11B H 0.0801 -0.0076 0.3252 0.066 Uiso 0.75 1 calc PR B 2
H11C H 0.3081 -0.0108 0.4302 0.066 Uiso 0.75 1 calc PR B 2
C7 C 0.3040(5) 0.12075(10) 0.42617(16) 0.0361(5) Uani 1 1 d . B .
H7A H 0.1991 0.1025 0.4847 0.043 Uiso 1 1 calc R . .
C8 C 0.3626(5) 0.18915(9) 0.42073(14) 0.0313(5) Uani 1 1 d . . .
H8A H 0.2985 0.2182 0.4751 0.038 Uiso 1 1 calc R B .
C9 C 0.5180(4) 0.21724(9) 0.33481(14) 0.0264(4) Uani 1 1 d . B .
C10 C 0.6145(4) 0.17348(9) 0.25456(13) 0.0269(4) Uani 1 1 d . . .
C12 C 0.2230(5) 0.42587(9) 0.43307(15) 0.0273(4) Uani 1 1 d . . .
C13 C 0.0794(4) 0.47115(9) 0.51204(14) 0.0267(4) Uani 1 1 d . . .
H13A H 0.1029 0.4580 0.5820 0.032 Uiso 1 1 calc R . .

loop_
_atom_site_aniso_label
_atom_site_aniso_U_11
_atom_site_aniso_U_22
_atom_site_aniso_U_33
_atom_site_aniso_U_23
_atom_site_aniso_U_13
_atom_site_aniso_U_12
O1 0.0452(8) 0.0283(7) 0.0307(8) -0.0009(6) 0.0028(6) 0.0093(6)
O2 0.0442(9) 0.0352(8) 0.0289(8) 0.0012(6) 0.0069(6) 0.0057(6)
N1 0.0244(8) 0.0322(9) 0.0306(9) -0.0029(7) -0.0009(7) 0.0033(6)
C2 0.0266(10) 0.0342(11) 0.0358(12) 0.0015(9) -0.0019(9) 0.0012(8)
C3 0.0253(10) 0.0477(13) 0.0293(11) 0.0020(9) 0.0024(8) 0.0006(9)
C4 0.0236(10) 0.0455(12) 0.0273(11) -0.0079(9) -0.0007(8) 0.0052(8)
C5 0.0260(10) 0.0369(11) 0.0363(12) -0.0105(9) -0.0077(9) 0.0047(8)
C6 0.0256(10) 0.0339(11) 0.0476(13) 0.0008(9) -0.0065(9) -0.0002(8)
C11 0.0434(17) 0.0366(16) 0.0527(19) -0.0010(13) -0.0011(14) -0.0009(13)
C7 0.0277(10) 0.0430(12) 0.0377(12) 0.0072(9) 0.0002(9) -0.0008(9)
C8 0.0256(10) 0.0385(11) 0.0300(11) -0.0025(8) 0.0009(8) 0.0042(8)
C9 0.0182(9) 0.0316(10) 0.0288(11) -0.0011(8) -0.0037(8) 0.0033(7)
C10 0.0189(9) 0.0344(11) 0.0270(10) -0.0050(8) -0.0046(8) 0.0038(8)
C12 0.0232(9) 0.0274(10) 0.0312(12) 0.0008(8) 0.0010(8) -0.0007(7)
C13 0.0257(9) 0.0290(10) 0.0254(10) 0.0015(8) 0.0017(8) -0.0018(7)

loop_
_atom_type_symbol
_atom_type_description
_atom_type_scat_dispersion_real
_atom_type_scat_dispersion_imag
_atom_type_scat_source
C C 0.0033 0.0016 'International Tables Vol C Tables 4.2.6.8 and 6.1.1.4'
H H 0.0000 0.0000 'International Tables Vol C Tables 4.2.6.8 and 6.1.1.4'
N N 0.0061 0.0033 'International Tables Vol C Tables 4.2.6.8 and 6.1.1.4'
O O 0.0106 0.0060 'International Tables Vol C Tables 4.2.6.8 and 6.1.1.4'

loop_
_geom_angle_atom_site_label_1
_geom_angle_atom_site_label_2
_geom_angle_atom_site_label_3
_geom_angle
_geom_angle_site_symmetry_1
C12 O1 H1 110.6(16) .
C2 N1 C9 118.67(16) .
N1 C2 C3 122.79(18) .
N1 C2 H2A 118.6 .
C3 C2 H2A 118.6 .
C4 C3 C2 119.69(18) .
C4 C3 H3A 120.2 .
C2 C3 H3A 120.2 .
C3 C4 C10 119.64(17) .
C3 C4 H4A 120.2 .
C10 C4 H4A 120.2 .
C6 C5 C10 121.20(17) .
C6 C5 H5A 119.4 .
C10 C5 H5A 119.4 .
C5 C6 C7 119.22(18) .
C5 C6 C11 122.8(2) .
C7 C6 C11 118.0(2) .
C5 C6 H6A 120.4 .
C7 C6 H6A 120.3 .
C6 C11 H11A 109.5 .
C6 C11 H11B 109.5 .
H11A C11 H11B 109.5 .
C6 C11 H11C 109.5 .
H11A C11 H11C 109.5 .
H11B C11 H11C 109.5 .
C8 C7 C6 121.41(19) .
C8 C7 H7A 119.3 .
C6 C7 H7A 119.3 .
C7 C8 C9 120.20(17) .
C7 C8 H8A 119.9 .
C9 C8 H8A 119.9 .
N1 C9 C8 118.69(16) .
N1 C9 C10 121.88(17) .
C8 C9 C10 119.43(16) .
C4 C10 C5 124.14(17) .
C4 C10 C9 117.32(17) .
C5 C10 C9 118.54(17) .
O2 C12 O1 124.27(17) .
O2 C12 C13 123.33(16) .
O1 C12 C13 112.39(16) .
C13 C13 C12 121.9(2) 3_566
C13 C13 H13A 119.1 3_566
C12 C13 H13A 119.1 .

loop_
_geom_bond_atom_site_label_1
_geom_bond_atom_site_label_2
_geom_bond_distance
_geom_bond_site_symmetry_2
O1 C12 1.318(2) .
O1 H1 1.02(3) .
O2 C12 1.211(2) .
N1 C2 1.318(2) .
N1 C9 1.368(2) .
C2 C3 1.396(3) .
C2 H2A 0.9500 .
C3 C4 1.360(3) .
C3 H3A 0.9500 .
C4 C10 1.407(3) .
C4 H4A 0.9500 .
C5 C6 1.367(3) .
C5 C10 1.412(3) .
C5 H5A 0.9500 .
C6 C7 1.406(3) .
C6 C11 1.507(3) .
C6 H6A 0.9601 .
C11 H11A 0.9800 .
C11 H11B 0.9800 .
C11 H11C 0.9800 .
C7 C8 1.356(3) .
C7 H7A 0.9500 .
C8 C9 1.407(3) .
C8 H8A 0.9500 .
C9 C10 1.415(2) .
C12 C13 1.484(3) .
C13 C13 1.314(3) 3_566
C13 H13A 0.9500 .

loop_
_geom_hbond_atom_site_label_D
_geom_hbond_atom_site_label_H
_geom_hbond_atom_site_label_A
_geom_hbond_distance_DH
_geom_hbond_distance_HA
_geom_hbond_distance_DA
_geom_hbond_angle_DHA
O1 H1 N1 1.02(3) 1.59(3) 2.6052(19) 177(3)

loop_
_geom_torsion_atom_site_label_1
_geom_torsion_atom_site_label_2
_geom_torsion_atom_site_label_3
_geom_torsion_atom_site_label_4
_geom_torsion
_geom_torsion_site_symmetry_4
C9 N1 C2 C3 -0.2(3) .
N1 C2 C3 C4 -0.1(3) .
C2 C3 C4 C10 0.6(3) .
C10 C5 C6 C7 -0.8(3) .
C10 C5 C6 C11 177.60(19) .
C5 C6 C7 C8 0.6(3) .
C11 C6 C7 C8 -177.82(19) .
C6 C7 C8 C9 0.0(3) .
C2 N1 C9 C8 -179.44(16) .
C2 N1 C9 C10 0.1(2) .
C7 C8 C9 N1 179.12(16) .
C7 C8 C9 C10 -0.4(3) .
C3 C4 C10 C5 178.92(17) .
C3 C4 C10 C9 -0.7(2) .
C6 C5 C10 C4 -179.28(17) .
C6 C5 C10 C9 0.3(2) .
N1 C9 C10 C4 0.4(2) .
C8 C9 C10 C4 179.90(15) .
N1 C9 C10 C5 -179.24(15) .
C8 C9 C10 C5 0.3(2) .
O2 C12 C13 C13 7.2(3) 3_566
O1 C12 C13 C13 -173.0(2) 3_566
